data_4120290
loop_
_publ_author_name
'Kodai Saito'
'Yukihiro Shibata'
'Masahiro Yamanaka'
'Takahiko Akiyama'

_publ_section_title
;
 Chiral Phosphoric Acid-Catalyzed Oxidative Kinetic Resolution of
 Indolines Based on Transfer Hydrogenation to Imines
;
_journal_name_full 'Journal of the American Chemical Society'
_journal_page_first 11740
_journal_page_last 11743
_journal_paper_doi 10.1021/ja406004q
_journal_volume 135
_journal_year 2013
_chemical_absolute_configuration ad
_chemical_formula_sum 'C16 H14 Br N O'
_chemical_formula_weight 316.19
_chemical_name_systematic
; 
 ? 
;
_space_group_IT_number 19
_symmetry_cell_setting orthorhombic
_symmetry_space_group_name_Hall 'P 2ac 2ab'
_symmetry_space_group_name_H-M 'P 21 21 21'
_atom_sites_solution_hydrogens geom
_atom_sites_solution_primary direct
_atom_sites_solution_secondary difmap
_audit_creation_method SHELXL-97
_cell_angle_alpha 90.00
_cell_angle_beta 90.00
_cell_angle_gamma 90.00
_cell_formula_units_Z 4
_cell_length_a 8.539(3)
_cell_length_b 9.408(3)
_cell_length_c 17.039(5)
_cell_measurement_reflns_used 1663
_cell_measurement_temperature 123
_cell_measurement_theta_max 27.23
_cell_measurement_theta_min 2.47
_cell_volume 1368.8(8)
_computing_cell_refinement 'APEX2 (Bruker AXS, 2006)'
_computing_data_collection 'APEX2 (Bruker AXS, 2006)'
_computing_data_reduction 'SAINT (Bruker AXS, 2004)'
_computing_molecular_graphics 'XSHEL (Bruker AXS,2002)'
_computing_publication_material 'XCIF (Bruker AXS, 2001)'
_computing_structure_refinement 'SHELXL-97 (Sheldrick, 1997)'
_computing_structure_solution 'SHELXS-97 (Sheldrick, 1997)'
_diffrn_ambient_temperature 123
_diffrn_detector_area_resol_mean 8.333
_diffrn_measured_fraction_theta_full 0.958
_diffrn_measured_fraction_theta_max 0.958
_diffrn_measurement_device_type 'Bruker APEXII CCD area detector'
_diffrn_measurement_method 'phi and omega scans'
_diffrn_radiation_monochromator 'Bruker Helios multilayer confocal mirror'
_diffrn_radiation_source 'Bruker TXS fine-focus rotating anode'
_diffrn_radiation_type MoK\a
_diffrn_radiation_wavelength 0.71073
_diffrn_reflns_av_R_equivalents 0.0600
_diffrn_reflns_av_sigmaI/netI 0.0947
_diffrn_reflns_limit_h_max 7
_diffrn_reflns_limit_h_min -10
_diffrn_reflns_limit_k_max 11
_diffrn_reflns_limit_k_min -12
_diffrn_reflns_limit_l_max 22
_diffrn_reflns_limit_l_min -11
_diffrn_reflns_number 3900
_diffrn_reflns_theta_full 27.71
_diffrn_reflns_theta_max 27.71
_diffrn_reflns_theta_min 2.39
_exptl_absorpt_coefficient_mu 2.994
_exptl_absorpt_correction_T_max 0.7539
_exptl_absorpt_correction_T_min 0.5858
_exptl_absorpt_correction_type empirical
_exptl_absorpt_process_details
;
SADABS Sheldrick 1996
;
_exptl_crystal_colour colorless
_exptl_crystal_density_diffrn 1.534
_exptl_crystal_description plate
_exptl_crystal_F_000 640
_exptl_crystal_size_max 0.20
_exptl_crystal_size_mid 0.20
_exptl_crystal_size_min 0.10
_refine_diff_density_max 0.846
_refine_diff_density_min -1.417
_refine_diff_density_rms 0.104
_refine_ls_abs_structure_details 'Flack H D (1983), Acta Cryst. A39, 876-881'
_refine_ls_abs_structure_Flack 0.004(13)
_refine_ls_extinction_method none
_refine_ls_goodness_of_fit_ref 0.955
_refine_ls_hydrogen_treatment constr
_refine_ls_matrix_type full
_refine_ls_number_parameters 173
_refine_ls_number_reflns 2941
_refine_ls_number_restraints 0
_refine_ls_restrained_S_all 0.955
_refine_ls_R_factor_all 0.0528
_refine_ls_R_factor_gt 0.0435
_refine_ls_shift/su_max 0.003
_refine_ls_shift/su_mean 0.000
_refine_ls_structure_factor_coef Fsqd
_refine_ls_weighting_details 'calc w=1/[\s^2^(Fo^2^)+(0.0322P)^2^+0.0000P] where P=(Fo^2^+2Fc^2^)/3'
_refine_ls_weighting_scheme calc
_refine_ls_wR_factor_gt 0.0979
_refine_ls_wR_factor_ref 0.1010
_reflns_number_gt 2503
_reflns_number_total 2941
_reflns_threshold_expression >2sigma(I)
_cod_data_source_file ja406004q_si_005.cif
_cod_data_source_block shelxla
_cod_original_cell_volume 1368.8(7)
_cod_original_sg_symbol_H-M 'P 21 21 21 '
_cod_database_code 4120290

loop_
_symmetry_equiv_pos_as_xyz
'x, y, z'
'-x+1/2, -y, z+1/2'
'-x, y+1/2, -z+1/2'
'x+1/2, -y+1/2, -z'

loop_
_atom_site_label
_atom_site_type_symbol
_atom_site_fract_x
_atom_site_fract_y
_atom_site_fract_z
_atom_site_U_iso_or_equiv
_atom_site_adp_type
_atom_site_occupancy
_atom_site_symmetry_multiplicity
_atom_site_calc_flag
_atom_site_refinement_flags
Br1 Br 0.08374(5) 0.52419(5) 1.03813(2) 0.02733(14) Uani 1 1 d .
C1 C 0.7051(5) 0.3009(5) 0.8464(2) 0.0208(9) Uani 1 1 d .
H1 H 0.6075 0.2534 0.8654 0.025 Uiso 1 1 calc R
C2 C 0.8232(5) 0.1900(5) 0.8179(3) 0.0255(10) Uani 1 1 d .
H2A H 0.9064 0.1743 0.8575 0.031 Uiso 1 1 calc R
H2B H 0.7709 0.0983 0.8066 0.031 Uiso 1 1 calc R
C3 C 0.8889(5) 0.2546(5) 0.7446(2) 0.0227(10) Uani 1 1 d .
C4 C 1.0189(5) 0.2160(5) 0.7011(3) 0.0290(11) Uani 1 1 d .
H4 H 1.0845 0.1403 0.7179 0.035 Uiso 1 1 calc R
C5 C 1.0519(5) 0.2888(6) 0.6334(3) 0.0313(12) Uani 1 1 d .
H5 H 1.1417 0.2635 0.6035 0.038 Uiso 1 1 calc R
C6 C 0.9570(5) 0.3981(5) 0.6077(3) 0.0268(11) Uani 1 1 d .
H6 H 0.9813 0.4457 0.5601 0.032 Uiso 1 1 calc R
C7 C 0.8256(5) 0.4396(5) 0.6509(2) 0.0219(10) Uani 1 1 d .
H7 H 0.7597 0.5148 0.6337 0.026 Uiso 1 1 calc R
C8 C 0.7958(5) 0.3667(5) 0.7195(2) 0.0203(9) Uani 1 1 d .
C9 C 0.7732(5) 0.3948(5) 0.9103(3) 0.0282(11) Uani 1 1 d .
H9A H 0.8671 0.4427 0.8904 0.042 Uiso 1 1 calc R
H9B H 0.8009 0.3364 0.9558 0.042 Uiso 1 1 calc R
H9C H 0.6955 0.4661 0.9259 0.042 Uiso 1 1 calc R
C10 C 0.5537(4) 0.4818(5) 0.7666(2) 0.0194(9) Uani 1 1 d .
C11 C 0.4350(5) 0.4887(5) 0.8315(2) 0.0208(9) Uani 1 1 d .
C12 C 0.3397(5) 0.3726(5) 0.8506(3) 0.0231(10) Uani 1 1 d .
H12 H 0.3496 0.2850 0.8233 0.028 Uiso 1 1 calc R
C13 C 0.2306(5) 0.3883(5) 0.9103(3) 0.0234(10) Uani 1 1 d .
H13 H 0.1620 0.3120 0.9227 0.028 Uiso 1 1 calc R
C14 C 0.2211(4) 0.5113(5) 0.9508(2) 0.0215(9) Uani 1 1 d .
C15 C 0.3108(5) 0.6282(5) 0.9316(2) 0.0204(9) Uani 1 1 d .
H15 H 0.2991 0.7152 0.9592 0.025 Uiso 1 1 calc R
C16 C 0.4189(6) 0.6158(4) 0.8708(2) 0.0222(9) Uani 1 1 d .
H16 H 0.4815 0.6950 0.8564 0.027 Uiso 1 1 calc R
N1 N 0.6718(4) 0.3856(4) 0.77447(19) 0.0190(8) Uani 1 1 d .
O1 O 0.5429(3) 0.5616(4) 0.71008(17) 0.0281(7) Uani 1 1 d .

loop_
_atom_site_aniso_label
_atom_site_aniso_U_11
_atom_site_aniso_U_22
_atom_site_aniso_U_33
_atom_site_aniso_U_23
_atom_site_aniso_U_13
_atom_site_aniso_U_12
Br1 0.0186(2) 0.0345(3) 0.0289(2) -0.0025(2) 0.00157(19) 0.0011(2)
C1 0.012(2) 0.022(3) 0.028(2) 0.0038(19) 0.0000(17) 0.0019(18)
C2 0.016(2) 0.026(3) 0.035(2) 0.003(2) -0.003(2) 0.0063(19)
C3 0.016(2) 0.025(3) 0.028(2) 0.0004(18) -0.0018(18) -0.0007(18)
C4 0.018(2) 0.032(3) 0.037(3) -0.003(2) 0.000(2) 0.003(2)
C5 0.021(3) 0.037(3) 0.035(2) -0.006(2) 0.008(2) -0.002(2)
C6 0.024(3) 0.030(3) 0.026(2) -0.001(2) 0.0046(18) -0.006(2)
C7 0.020(2) 0.018(3) 0.028(2) -0.0002(18) 0.0014(18) -0.0054(18)
C8 0.015(2) 0.020(2) 0.027(2) -0.0047(18) -0.0009(17) -0.0036(17)
C9 0.020(2) 0.036(3) 0.029(2) 0.003(2) -0.0019(19) 0.003(2)
C10 0.016(2) 0.017(2) 0.0259(18) -0.0027(18) -0.0023(15) -0.0005(18)
C11 0.0141(19) 0.024(2) 0.0244(17) 0.0008(17) -0.0042(16) 0.0030(19)
C12 0.015(2) 0.020(3) 0.034(2) -0.0033(19) 0.000(2) 0.0024(18)
C13 0.013(2) 0.023(3) 0.034(2) -0.001(2) 0.0002(19) -0.0034(19)
C14 0.0093(18) 0.033(3) 0.0221(19) 0.002(2) -0.0028(15) 0.0038(17)
C15 0.018(2) 0.018(2) 0.025(2) 0.0011(18) -0.0037(17) 0.0024(17)
C16 0.020(2) 0.016(2) 0.031(2) 0.0048(16) -0.006(2) -0.003(2)
N1 0.0144(18) 0.019(2) 0.0231(17) 0.0015(15) 0.0002(15) 0.0006(15)
O1 0.0223(17) 0.0270(19) 0.0351(16) 0.0086(14) 0.0022(13) 0.0052(13)

loop_
_atom_type_symbol
_atom_type_description
_atom_type_scat_dispersion_real
_atom_type_scat_dispersion_imag
_atom_type_scat_source
C C 0.0033 0.0016 'International Tables Vol C Tables 4.2.6.8 and 6.1.1.4'
H H 0.0000 0.0000 'International Tables Vol C Tables 4.2.6.8 and 6.1.1.4'
N N 0.0061 0.0033 'International Tables Vol C Tables 4.2.6.8 and 6.1.1.4'
O O 0.0106 0.0060 'International Tables Vol C Tables 4.2.6.8 and 6.1.1.4'
Br Br -0.2901 2.4595 'International Tables Vol C Tables 4.2.6.8 and 6.1.1.4'

loop_
_geom_angle_atom_site_label_1
_geom_angle_atom_site_label_2
_geom_angle_atom_site_label_3
_geom_angle
N1 C1 C9 110.6(4)
N1 C1 C2 103.3(3)
C9 C1 C2 111.8(4)
N1 C1 H1 110.3
C9 C1 H1 110.3
C2 C1 H1 110.3
C3 C2 C1 103.6(4)
C3 C2 H2A 111.0
C1 C2 H2A 111.0
C3 C2 H2B 111.0
C1 C2 H2B 111.0
H2A C2 H2B 109.0
C4 C3 C8 119.6(4)
C4 C3 C2 129.9(4)
C8 C3 C2 110.5(4)
C5 C4 C3 119.0(5)
C5 C4 H4 120.5
C3 C4 H4 120.5
C4 C5 C6 121.2(4)
C4 C5 H5 119.4
C6 C5 H5 119.4
C5 C6 C7 120.9(4)
C5 C6 H6 119.6
C7 C6 H6 119.6
C8 C7 C6 117.1(4)
C8 C7 H7 121.5
C6 C7 H7 121.5
C7 C8 C3 122.3(4)
C7 C8 N1 129.2(4)
C3 C8 N1 108.5(4)
C1 C9 H9A 109.5
C1 C9 H9B 109.5
H9A C9 H9B 109.5
C1 C9 H9C 109.5
H9A C9 H9C 109.5
H9B C9 H9C 109.5
O1 C10 N1 122.8(4)
O1 C10 C11 120.1(4)
N1 C10 C11 117.1(4)
C16 C11 C12 120.3(4)
C16 C11 C10 117.6(4)
C12 C11 C10 122.0(4)
C13 C12 C11 118.6(4)
C13 C12 H12 120.7
C11 C12 H12 120.7
C14 C13 C12 120.5(4)
C14 C13 H13 119.8
C12 C13 H13 119.8
C13 C14 C15 121.9(4)
C13 C14 Br1 119.6(3)
C15 C14 Br1 118.6(3)
C14 C15 C16 118.6(4)
C14 C15 H15 120.7
C16 C15 H15 120.7
C11 C16 C15 120.1(4)
C11 C16 H16 120.0
C15 C16 H16 120.0
C10 N1 C8 124.6(4)
C10 N1 C1 125.4(3)
C8 N1 C1 109.4(3)

loop_
_geom_bond_atom_site_label_1
_geom_bond_atom_site_label_2
_geom_bond_distance
Br1 C14 1.898(4)
C1 N1 1.489(5)
C1 C9 1.518(6)
C1 C2 1.530(6)
C1 H1 1.0000
C2 C3 1.499(6)
C2 H2A 0.9900
C2 H2B 0.9900
C3 C4 1.384(6)
C3 C8 1.388(6)
C4 C5 1.371(7)
C4 H4 0.9500
C5 C6 1.381(7)
C5 H5 0.9500
C6 C7 1.397(6)
C6 H6 0.9500
C7 C8 1.379(6)
C7 H7 0.9500
C8 N1 1.426(5)
C9 H9A 0.9800
C9 H9B 0.9800
C9 H9C 0.9800
C10 O1 1.224(5)
C10 N1 1.362(5)
C10 C11 1.502(5)
C11 C16 1.377(6)
C11 C12 1.401(6)
C12 C13 1.387(6)
C12 H12 0.9500
C13 C14 1.350(6)
C13 H13 0.9500
C14 C15 1.380(6)
C15 C16 1.392(6)
C15 H15 0.9500
C16 H16 0.9500
